data_2206190
loop_
_publ_author_name
'Matsushita, Nobuyuki'

_publ_section_title
;Redetermination of
 <i>catena</i>-poly[[[bis(ethylenediamine)platinum(II)]-\m-chloro-[bis(ethylenediamine)platinum(IV)]-\m-chloro]
 tetrakis(hexafluorophosphate)]
;
_journal_issue 7
_journal_name_full 'Acta Crystallographica Section E'
_journal_page_first m1301
_journal_page_last m1303
_journal_paper_doi 10.1107/S1600536805017873
_journal_volume 61
_journal_year 2005
_chemical_formula_iupac '[Pt Cl (C2 H8 N2)2] (P F6)2'
_chemical_formula_moiety '0.5(C4 H16 N4 Pt), 0.5(C4 H16 Cl2 N4 Pt), 2(F6 P)'
_chemical_formula_sum 'C4 H16 Cl F12 N4 P2 Pt'
_chemical_formula_weight 640.69
_chemical_name_systematic
;catena-poly[[[bis(ethylenediamine)platinum(II)]-\m-chloro-
[bis(ethylenediamine)platinum(IV)]-\m-chloro] tetrakis(hexafluorophosphate)]
;
_space_group_IT_number 10
_symmetry_cell_setting monoclinic
_symmetry_space_group_name_Hall '-P 2y'
_symmetry_space_group_name_H-M 'P 1 2/m 1'
_atom_sites_solution_hydrogens geom
_atom_sites_solution_primary heavy
_cell_angle_alpha 90.00
_cell_angle_beta 107.33(3)
_cell_angle_gamma 90.00
_cell_formula_units_Z 1
_cell_length_a 8.193(3)
_cell_length_b 5.518(2)
_cell_length_c 9.233(4)
_cell_measurement_reflns_used 10346
_cell_measurement_temperature 296
_cell_measurement_theta_max 32.58
_cell_measurement_theta_min 3.70
_cell_volume 398.5(3)
_computing_cell_refinement RAPID-AUTO
_computing_data_collection 'RAPID-AUTO (Rigaku, 2002)'
_computing_data_reduction RAPID-AUTO
_computing_molecular_graphics 'ORTEP-3 (Farrugia, 1997)'
_computing_publication_material SHELXL97
_computing_structure_refinement 'SHELXL97 (Sheldrick, 1997)'
_computing_structure_solution 'SHELXS97 (Sheldrick, 1990)'
_diffrn_ambient_temperature 296
_diffrn_detector_area_resol_mean 10.00
_diffrn_measured_fraction_theta_full 0.998
_diffrn_measured_fraction_theta_max 0.978
_diffrn_measurement_device_type 'Rigaku R-AXIS RAPID imaging-plate'
_diffrn_measurement_method \w
_diffrn_radiation_monochromator graphite
_diffrn_radiation_source 'X-ray sealed tube'
_diffrn_radiation_type MoK\a
_diffrn_radiation_wavelength 0.7107
_diffrn_reflns_av_R_equivalents 0.0297
_diffrn_reflns_limit_h_max 12
_diffrn_reflns_limit_h_min 0
_diffrn_reflns_limit_k_max 8
_diffrn_reflns_limit_k_min 0
_diffrn_reflns_limit_l_max 13
_diffrn_reflns_limit_l_min -13
_diffrn_reflns_number 7708
_diffrn_reflns_theta_full 30.00
_diffrn_reflns_theta_max 32.55
_diffrn_reflns_theta_min 3.69
_diffrn_standards_decay_% 0
_diffrn_standards_interval_count 0
_diffrn_standards_interval_time 0
_diffrn_standards_number 0
_exptl_absorpt_coefficient_mu 9.30
_exptl_absorpt_correction_T_max 0.248
_exptl_absorpt_correction_T_min 0.184
_exptl_absorpt_correction_type multi-scan
_exptl_absorpt_process_details '(ABSCOR; Higashi, 1995)'
_exptl_crystal_colour orange
_exptl_crystal_density_diffrn 2.67
_exptl_crystal_density_method 'not measured'
_exptl_crystal_description prism
_exptl_crystal_F_000 301
_exptl_crystal_size_max 0.17
_exptl_crystal_size_mid 0.15
_exptl_crystal_size_min 0.15
_refine_diff_density_max 1.489
_refine_diff_density_min -2.870
_refine_ls_extinction_coef 0.031(3)
_refine_ls_extinction_expression Fc^*^=kFc[1+0.001xFc^2^\l^3^/sin(2\q)]^-1/4^
_refine_ls_extinction_method SHELXL97
_refine_ls_goodness_of_fit_ref 1.194
_refine_ls_hydrogen_treatment constr
_refine_ls_matrix_type full
_refine_ls_number_parameters 77
_refine_ls_number_reflns 1547
_refine_ls_number_restraints 0
_refine_ls_restrained_S_all 1.194
_refine_ls_R_factor_all 0.0297
_refine_ls_R_factor_gt 0.0297
_refine_ls_shift/su_max 0.000
_refine_ls_shift/su_mean 0.000
_refine_ls_structure_factor_coef Fsqd
_refine_ls_weighting_details 'w=1/[\s^2^(Fo^2^)+(0.0446P)^2^+0.7131P] where P=(Fo^2^+2Fc^2^)/3'
_refine_ls_weighting_scheme calc
_refine_ls_wR_factor_gt 0.0872
_refine_ls_wR_factor_ref 0.0872
_reflns_number_gt 1547
_reflns_number_total 1547
_reflns_threshold_expression I>2\s(I)
_cod_data_source_file hb6213.cif
_cod_data_source_block I
_cod_depositor_comments
;
The following automatic conversions were performed:

'_chemical_melting_point' value 'not measured' was changed to '?' -
the value is undefined or not given.

Automatic conversion script
Id: cif_fix_values 1646 2011-03-28 12:23:43Z adriana 

The following automatic conversions were performed:

'_chemical_melting_point' value 'not measured' was changed to '?' -
the value is undefined or not given.

Automatic conversion script
Id: cif_fix_values 1715 2011-07-08 13:25:40Z adriana 
;
_cod_original_sg_symbol_H-M 'P 2/m '
_cod_database_code 2206190
_cod_database_fobs_code 2206190

loop_
_symmetry_equiv_pos_as_xyz
'x, y, z'
'-x, y, -z'
'-x, -y, -z'
'x, -y, z'

loop_
_atom_site_label
_atom_site_fract_x
_atom_site_fract_y
_atom_site_fract_z
_atom_site_U_iso_or_equiv
_atom_site_adp_type
_atom_site_calc_flag
_atom_site_refinement_flags
_atom_site_occupancy
_atom_site_type_symbol
Pt 0.0000 0.0000 0.0000 0.03183(13) Uani d S 1 Pt
Cl 0.0000 0.4217(6) 0.0000 0.0438(6) Uani d SP 0.50 Cl
P 0.6475(3) 0.5000 0.2693(3) 0.0479(4) Uani d S 1 P
F1 0.8516(7) 0.5000 0.3226(9) 0.079(2) Uani d S 1 F
F2 0.4425(7) 0.5000 0.2097(9) 0.0769(19) Uani d S 1 F
F3 0.6480(7) 0.2973(12) 0.1465(7) 0.099(2) Uani d . 1 F
F4 0.6481(8) 0.2994(15) 0.3875(8) 0.120(3) Uani d . 1 F
N1 -0.0323(8) 0.0000 0.2115(7) 0.0431(12) Uani d S 1 N
H1A -0.1174 0.1017 0.2135 0.065 Uiso calc PR 0.50 H
H1B -0.0602 -0.1498 0.2346 0.065 Uiso calc PR 0.50 H
N2 0.2541(7) 0.0000 0.1209(7) 0.0431(12) Uani d S 1 N
H2A 0.3096 -0.1137 0.0839 0.065 Uiso calc PR 0.50 H
H2B 0.3004 0.1452 0.1125 0.065 Uiso calc PR 0.50 H
C1 0.1303(13) 0.079(2) 0.3240(11) 0.048(2) Uani d P 0.50 C
H1C 0.1292 0.0398 0.4261 0.072 Uiso calc PR 0.50 H
H1D 0.1450 0.2527 0.3175 0.072 Uiso calc PR 0.50 H
C2 0.2724(13) -0.053(2) 0.2870(12) 0.050(3) Uani d P 0.50 C
H2C 0.2639 -0.2256 0.3027 0.074 Uiso calc PR 0.50 H
H2D 0.3823 0.0036 0.3511 0.074 Uiso calc PR 0.50 H

loop_
_atom_site_aniso_label
_atom_site_aniso_U_11
_atom_site_aniso_U_22
_atom_site_aniso_U_33
_atom_site_aniso_U_12
_atom_site_aniso_U_13
_atom_site_aniso_U_23
Pt 0.02713(16) 0.02838(16) 0.03834(19) 0.000 0.00725(11) 0.000
Cl 0.0475(15) 0.0287(10) 0.0536(16) 0.000 0.0128(13) 0.000
P 0.0387(8) 0.0484(10) 0.0521(10) 0.000 0.0067(7) 0.000
F1 0.043(3) 0.098(5) 0.086(4) 0.000 0.003(3) 0.000
F2 0.042(3) 0.087(5) 0.094(5) 0.000 0.009(3) 0.000
F3 0.081(3) 0.101(4) 0.097(4) 0.026(3) -0.004(3) -0.042(3)
F4 0.092(4) 0.146(6) 0.103(4) -0.023(4) 0.002(3) 0.071(4)
N1 0.040(3) 0.050(3) 0.040(3) 0.000 0.013(2) 0.000
N2 0.031(2) 0.045(3) 0.049(3) 0.000 0.007(2) 0.000
C1 0.045(4) 0.053(5) 0.042(4) 0.001(4) 0.006(3) -0.007(4)
C2 0.040(4) 0.054(9) 0.048(4) 0.007(4) 0.004(3) 0.003(4)

loop_
_atom_type_symbol
_atom_type_description
_atom_type_scat_dispersion_real
_atom_type_scat_dispersion_imag
_atom_type_scat_source
C C 0.0033 0.0016 'International Tables Vol C Tables 4.2.6.8 and 6.1.1.4'
H H 0.0000 0.0000 'International Tables Vol C Tables 4.2.6.8 and 6.1.1.4'
N N 0.0061 0.0033 'International Tables Vol C Tables 4.2.6.8 and 6.1.1.4'
F F 0.0171 0.0103 'International Tables Vol C Tables 4.2.6.8 and 6.1.1.4'
P P 0.1023 0.0942 'International Tables Vol C Tables 4.2.6.8 and 6.1.1.4'
Cl Cl 0.1484 0.1585 'International Tables Vol C Tables 4.2.6.8 and 6.1.1.4'
Pt Pt -1.7033 8.3905 'International Tables Vol C Tables 4.2.6.8 and 6.1.1.4'

loop_
_geom_angle_atom_site_label_1
_geom_angle_atom_site_label_2
_geom_angle_atom_site_label_3
_geom_angle_site_symmetry_1
_geom_angle_site_symmetry_3
_geom_angle
_geom_angle_publ_flag
N1 Pt N1 . 3 180.0(3) ?
N1 Pt N2 . 3 96.9(3) ?
N1 Pt N2 3 3 83.1(3) ?
N1 Pt N2 . . 83.1(3) y
N1 Pt N2 3 . 96.9(3) ?
N2 Pt N2 3 . 180.0(4) ?
N1 Pt Cl . 3 90.0 ?
N1 Pt Cl 3 3 90.0 ?
N2 Pt Cl 3 3 90.0 ?
N2 Pt Cl . 3 90.0 ?
N1 Pt Cl . . 90.0 ?
N1 Pt Cl 3 . 90.0 ?
N2 Pt Cl 3 . 90.0 ?
N2 Pt Cl . . 90.0 ?
Cl Pt Cl 3 . 180.0 ?
N1 Pt Cl . 3_565 90.0 ?
N1 Pt Cl 3 3_565 90.0 ?
N2 Pt Cl 3 3_565 90.0 ?
N2 Pt Cl . 3_565 90.0 ?
Cl Pt Cl 3 3_565 180.0 ?
Cl Cl Pt 3_565 . 180.0 ?
Pt Cl Pt . 1_565 180.0 ?
C1 N1 Pt . . 108.8(5) y
C1 N1 H1A . . 109.9 ?
Pt N1 H1A . . 109.9 ?
C1 N1 H1B . . 109.9 ?
Pt N1 H1B . . 109.9 ?
H1A N1 H1B . . 108.3 ?
C2 N2 Pt . . 109.2(5) y
C2 N2 H2A . . 109.9 ?
Pt N2 H2A . . 109.9 ?
C2 N2 H2B . . 109.9 ?
Pt N2 H2B . . 109.9 ?
H2A N2 H2B . . 108.3 ?
N1 C1 C2 . . 107.1(8) ?
N1 C1 H1C . . 110.3 ?
C2 C1 H1C . . 110.3 ?
N1 C1 H1D . . 110.3 ?
C2 C1 H1D . . 110.3 ?
H1C C1 H1D . . 108.6 ?
C1 C2 N2 . . 106.7(8) ?
C1 C2 H2C . . 110.4 ?
N2 C2 H2C . . 110.4 ?
C1 C2 H2D . . 110.4 ?
N2 C2 H2D . . 110.4 ?
H2C C2 H2D . . 108.6 ?
F1 P F2 . . 178.0(4) y
F1 P F3 . . 89.7(3) y
F1 P F4 . . 90.0(3) y
F2 P F3 . . 88.9(3) y
F2 P F4 . . 91.4(3) y
F3 P F4 . . 90.0(4) y
F3 P F3 . 4_565 89.2(6) y
F3 P F4 . 4_565 179.1(5) y
F4 P F4 . 4_565 90.8(7) y
F4 P F3 4_565 4_565 90.0(4) ?
F4 P F3 . 4_565 179.1(5) ?
F4 P F1 4_565 . 90.0(3) ?
F3 P F1 4_565 . 89.7(3) ?
F4 P F2 4_565 . 91.4(3) ?
F3 P F2 4_565 . 88.9(3) ?

loop_
_geom_bond_atom_site_label_1
_geom_bond_atom_site_label_2
_geom_bond_site_symmetry_2
_geom_bond_distance
_geom_bond_publ_flag
Pt Cl 3 2.327(4) ?
Pt Cl . 2.327(4) y
Pt Cl 3_565 3.191(4) y
Cl Cl 3_565 0.865(7) ?
Cl Pt 1_565 3.191(4) ?
Pt N1 . 2.047(6) y
Pt N1 3 2.047(6) ?
Pt N2 3 2.048(6) ?
Pt N2 . 2.048(6) y
P F1 . 1.596(6) y
P F2 . 1.605(6) y
P F3 . 1.593(6) y
P F3 4_565 1.593(6) ?
P F4 4_565 1.554(6) ?
P F4 . 1.554(6) y
N1 C1 . 1.490(12) ?
N1 H1A . 0.9000 ?
N1 H1B . 0.9000 ?
N2 C2 . 1.523(12) ?
N2 H2A . 0.9000 ?
N2 H2B . 0.9000 ?
C1 C2 . 1.496(15) ?
C1 H1C . 0.9700 ?
C1 H1D . 0.9700 ?
C2 H2C . 0.9700 ?
C2 H2D . 0.9700 ?

loop_
_geom_hbond_atom_site_label_D
_geom_hbond_atom_site_label_H
_geom_hbond_atom_site_label_A
_geom_hbond_site_symmetry_A
_geom_hbond_distance_DH
_geom_hbond_distance_HA
_geom_hbond_distance_DA
_geom_hbond_angle_DHA
_geom_hbond_publ_flag
N1 H1A F3 1_455 0.90 2.13 2.996(8) 162 y
N1 H1B F1 1_445 0.90 2.30 3.186(5) 171 y
N2 H2A F3 3_655 0.90 2.47 3.258(8) 146 y
N2 H2B F2 . 0.90 2.32 3.149(4) 154 y
